data_7709502
loop_
_publ_author_name
'Saab, Marina'
'Nelson, David J.'
'Leech, Matthew C.'
'Lam, Kevin'
'Nolan, Steven P.'
'Nahra, Fady'
'Van Hecke, Kristof'

_publ_section_title
;
 Reactions of N-heterocyclic carbene-based chalcogenoureas with halogens:
 a diverse range of outcomes
;
_journal_name_full 'Dalton Transactions'
_journal_paper_doi 10.1039/D2DT00010E
_journal_year 2022
_chemical_formula_moiety 'C29 H40 Br N2 S, Br3'
_chemical_formula_sum 'C29 H40 Br4 N2 S'
_chemical_formula_weight 768.29
_space_group_crystal_system monoclinic
_space_group_IT_number 11
_space_group_name_Hall '-P 2yb'
_space_group_name_H-M_alt 'P 1 21/m 1'
_atom_sites_solution_hydrogens geom
_atom_sites_solution_primary dual
_audit_creation_date 2021-10-06
_audit_creation_method
;
Olex2 1.2
(compiled 2018.05.29 svn.r3508 for OlexSys, GUI svn.r5506)
;
_audit_update_record
;
2021-11-12 deposited with the CCDC.	2022-02-07 downloaded from the CCDC.
;
_cell_angle_alpha 90
_cell_angle_beta 110.132(2)
_cell_angle_gamma 90
_cell_formula_units_Z 2
_cell_length_a 9.7651(2)
_cell_length_b 16.9691(3)
_cell_length_c 10.1288(2)
_cell_measurement_reflns_used 6503
_cell_measurement_temperature 100.0(1)
_cell_measurement_theta_max 73.5340
_cell_measurement_theta_min 4.6330
_cell_volume 1575.85(6)
_computing_cell_refinement 'CrysAlisPro 1.171.40.67a (Rigaku OD, 2019)'
_computing_data_collection 'CrysAlisPro 1.171.40.67a (Rigaku OD, 2019)'
_computing_data_reduction 'CrysAlisPro 1.171.40.67a (Rigaku OD, 2019)'
_computing_molecular_graphics 'Olex2 (Dolomanov et al., 2009)'
_computing_publication_material 'Olex2 (Dolomanov et al., 2009)'
_computing_structure_refinement 'ShelXL (Sheldrick, 2015)'
_computing_structure_solution 'ShelXT (Sheldrick, 2015)'
_diffrn_ambient_environment N~2~
_diffrn_ambient_temperature 100.0(1)
_diffrn_detector 'CCD plate'
_diffrn_detector_area_resol_mean 10.4839
_diffrn_detector_type Atlas
_diffrn_measured_fraction_theta_full 0.994
_diffrn_measured_fraction_theta_max 0.982
_diffrn_measurement_details
;
List of Runs (angles in degrees, time in seconds):

  # Type    Start    End  Width  t~exp~   \w     \q     \k     \f   Frames
#--------------------------------------------------------------------------
  1  \w   -130.00  46.00   1.00    1.00    --  -41.68   0.00  60.00  176
  2  \w     27.00  98.00   1.00    1.00    --   41.68-125.00-120.00   71
  3  \w     34.00 135.00   1.00    6.00    --  106.01 -61.00  90.00  101
  4  \w    103.00 178.00   1.00    6.00    --  106.01  77.00-150.00   75
  5  \w    103.00 178.00   1.00    6.00    --  106.01  77.00   0.00   75
  6  \w    103.00 178.00   1.00    6.00    --  106.01  77.00 120.00   75
  7  \w    103.00 178.00   1.00    6.00    --  106.01  77.00 -90.00   75
  8  \w    103.00 178.00   1.00    6.00    --  106.01  77.00 150.00   75
  9  \w    103.00 178.00   1.00    6.00    --  106.01  77.00 -60.00   75
 10  \w   -115.00 -14.00   1.00    1.00    --  -41.68 -57.00 -30.00  101
 11  \w     14.00 115.00   1.00    1.00    --   41.68  57.00 -90.00  101
 12  \w     33.00 112.00   1.00    6.00    --  106.01-125.00 -30.00   79
 13  \w     78.00 178.00   1.00    6.00    --  106.01  30.00-120.00  100
 14  \w     33.00 112.00   1.00    6.00    --  106.01-125.00  90.00   79
 15  \w     78.00 178.00   1.00    6.00    --  106.01  30.00  90.00  100
 16  \w    -87.00  -6.00   1.00    1.00    --  -41.68 125.00  30.00   81
 17  \w   -115.00 -14.00   1.00    1.00    --  -41.68 -57.00  60.00  101
 18  \w     77.00 112.00   1.00    6.00    --  106.01  61.00   0.00   35
;
_diffrn_measurement_device 'four-circle diffractometer'
_diffrn_measurement_device_type 'SuperNova, Dual, Cu at home/near, Atlas'
_diffrn_measurement_method '\w scans'
_diffrn_orient_matrix_type 'CrysAlisPro convention (1999,Acta A55,543-557)'
_diffrn_orient_matrix_UB_11 -0.0064072000
_diffrn_orient_matrix_UB_12 0.0764734000
_diffrn_orient_matrix_UB_13 0.0796819000
_diffrn_orient_matrix_UB_21 0.1513968000
_diffrn_orient_matrix_UB_22 -0.0184981000
_diffrn_orient_matrix_UB_23 0.1084683000
_diffrn_orient_matrix_UB_31 0.0725173000
_diffrn_orient_matrix_UB_32 0.0453291000
_diffrn_orient_matrix_UB_33 -0.0901839000
_diffrn_radiation_monochromator mirror
_diffrn_radiation_probe x-ray
_diffrn_radiation_type CuK\a
_diffrn_radiation_wavelength 1.54184
_diffrn_reflns_av_R_equivalents 0.0380
_diffrn_reflns_av_unetI/netI 0.0287
_diffrn_reflns_Laue_measured_fraction_full 0.994
_diffrn_reflns_Laue_measured_fraction_max 0.982
_diffrn_reflns_limit_h_max 12
_diffrn_reflns_limit_h_min -11
_diffrn_reflns_limit_k_max 21
_diffrn_reflns_limit_k_min -21
_diffrn_reflns_limit_l_max 11
_diffrn_reflns_limit_l_min -12
_diffrn_reflns_number 15068
_diffrn_reflns_point_group_measured_fraction_full 0.994
_diffrn_reflns_point_group_measured_fraction_max 0.982
_diffrn_reflns_theta_full 67.684
_diffrn_reflns_theta_max 73.786
_diffrn_reflns_theta_min 4.650
_diffrn_source 'micro-focus sealed X-ray tube'
_diffrn_source_type 'SuperNova (Cu) X-ray Source'
_exptl_absorpt_coefficient_mu 6.999
_exptl_absorpt_correction_T_max 1.000
_exptl_absorpt_correction_T_min 0.774
_exptl_absorpt_correction_type gaussian
_exptl_absorpt_process_details
;
CrysAlisPro 1.171.40.67a (Rigaku Oxford Diffraction, 2019)
Numerical absorption correction based on gaussian integration over
			a multifaceted crystal model
Empirical absorption correction using spherical harmonics,
 implemented in SCALE3 ABSPACK scaling algorithm.
;
_exptl_crystal_colour orange
_exptl_crystal_colour_primary orange
_exptl_crystal_density_diffrn 1.619
_exptl_crystal_description irregular
_exptl_crystal_F_000 768
_exptl_crystal_size_max 0.116
_exptl_crystal_size_mid 0.081
_exptl_crystal_size_min 0.062
_refine_diff_density_max 1.392
_refine_diff_density_min -0.827
_refine_diff_density_rms 0.100
_refine_ls_extinction_method none
_refine_ls_goodness_of_fit_ref 1.059
_refine_ls_hydrogen_treatment constr
_refine_ls_matrix_type full
_refine_ls_number_parameters 177
_refine_ls_number_reflns 3254
_refine_ls_number_restraints 0
_refine_ls_restrained_S_all 1.059
_refine_ls_R_factor_all 0.0420
_refine_ls_R_factor_gt 0.0355
_refine_ls_shift/su_max 0.000
_refine_ls_shift/su_mean 0.000
_refine_ls_structure_factor_coef Fsqd
_refine_ls_weighting_details 'w=1/[\s^2^(Fo^2^)+(0.0415P)^2^+2.9707P] where P=(Fo^2^+2Fc^2^)/3'
_refine_ls_weighting_scheme calc
_refine_ls_wR_factor_gt 0.0880
_refine_ls_wR_factor_ref 0.0915
_reflns_Friedel_coverage 0.000
_reflns_number_gt 2866
_reflns_number_total 3254
_reflns_threshold_expression 'I > 2\s(I)'
_cod_data_source_file d2dt00010e2.cif
_cod_data_source_block ms--349
_cod_database_code 7709502
_shelx_shelxl_version_number 2018/3
_chemical_oxdiff_formula 'C29 H40 N2 Se Br2'
_shelx_space_group_comment
;
The symmetry employed for this shelxl refinement is uniquely defined
by the following loop, which should always be used as a source of
symmetry information in preference to the above space-group names.
They are only intended as comments.
;
_reflns_odcompleteness_completeness 99.97
_reflns_odcompleteness_iscentric 1
_reflns_odcompleteness_theta 66.97
_olex2_refinement_description
;
1. Fixed Uiso
 At 1.2 times of:
  All C(H) groups
 At 1.5 times of:
  All C(H,H,H) groups
2.a Ternary CH refined with riding coordinates:
 C10(H10), C13(H13)
2.b Aromatic/amide H refined with riding coordinates:
 C6(H6), C7(H7), C8(H8)
2.c Idealised Me refined as rotating group:
 C3(H3A,H3B,H3C), C11(H11A,H11B,H11C), C12(H12A,H12B,H12C), C14(H14A,H14B,
 H14C), C15(H15A,H15B,H15C)
;
_olex2_date_sample_data_collection 2021-10-05
_olex2_exptl_crystal_mounting_method 'mounted on a LithoLoop'
_olex2_submission_special_instructions 'No special instructions were received'
_oxdiff_exptl_absorpt_empirical_details
;
Empirical correction (ABSPACK) includes:
- Absorption correction using spherical harmonics
- Frame scaling
;
_oxdiff_exptl_absorpt_empirical_full_max 1.361
_oxdiff_exptl_absorpt_empirical_full_min 0.791

loop_
_space_group_symop_operation_xyz
'x, y, z'
'-x, y+1/2, -z'
'-x, -y, -z'
'x, -y-1/2, z'

loop_
_atom_site_label
_atom_site_type_symbol
_atom_site_fract_x
_atom_site_fract_y
_atom_site_fract_z
_atom_site_U_iso_or_equiv
_atom_site_adp_type
_atom_site_occupancy
_atom_site_site_symmetry_order
_atom_site_calc_flag
_atom_site_refinement_flags_posn
_atom_site_refinement_flags_adp
_atom_site_refinement_flags_occupancy
_atom_site_disorder_assembly
_atom_site_disorder_group
Br1 Br 0.35143(5) 0.250000 0.34652(5) 0.01867(12) Uani 1 2 d S T P . .
S1 S 0.55103(10) 0.250000 0.54171(11) 0.0159(2) Uani 1 2 d S T P . .
N1 N 0.7746(3) 0.31395(14) 0.4710(3) 0.0150(5) Uani 1 1 d . . . . .
C1 C 0.6984(4) 0.250000 0.4850(4) 0.0140(7) Uani 1 2 d S T P . .
C2 C 0.9015(3) 0.29039(18) 0.4518(3) 0.0186(6) Uani 1 1 d . . . . .
C3 C 1.0151(4) 0.34648(18) 0.4430(4) 0.0240(7) Uani 1 1 d . . . . .
H3A H 1.088628 0.353514 0.536607 0.036 Uiso 1 1 calc GR . . . .
H3B H 0.969734 0.397383 0.407827 0.036 Uiso 1 1 calc GR . . . .
H3C H 1.061630 0.325513 0.378766 0.036 Uiso 1 1 calc GR . . . .
C4 C 0.7285(3) 0.39561(16) 0.4698(3) 0.0155(5) Uani 1 1 d . . . . .
C5 C 0.7835(3) 0.43900(17) 0.5947(3) 0.0171(6) Uani 1 1 d . . . . .
C6 C 0.7407(3) 0.51781(18) 0.5884(3) 0.0197(6) Uani 1 1 d . . . . .
H6 H 0.773490 0.549183 0.671039 0.024 Uiso 1 1 calc R . . . .
C7 C 0.6514(3) 0.55096(17) 0.4637(4) 0.0218(6) Uani 1 1 d . . . . .
H7 H 0.624198 0.604817 0.461673 0.026 Uiso 1 1 calc R . . . .
C8 C 0.6013(3) 0.50647(18) 0.3420(3) 0.0205(6) Uani 1 1 d . . . . .
H8 H 0.541253 0.530472 0.257129 0.025 Uiso 1 1 calc R . . . .
C9 C 0.6376(3) 0.42696(17) 0.3419(3) 0.0174(6) Uani 1 1 d . . . . .
C10 C 0.5825(4) 0.37844(19) 0.2067(3) 0.0217(6) Uani 1 1 d . . . . .
H10 H 0.573027 0.322556 0.233724 0.026 Uiso 1 1 calc R . . . .
C11 C 0.6908(4) 0.3799(2) 0.1278(4) 0.0315(8) Uani 1 1 d . . . . .
H11A H 0.705542 0.434351 0.103515 0.047 Uiso 1 1 calc GR . . . .
H11B H 0.652169 0.348524 0.041600 0.047 Uiso 1 1 calc GR . . . .
H11C H 0.784144 0.357611 0.187669 0.047 Uiso 1 1 calc GR . . . .
C12 C 0.4333(4) 0.4053(2) 0.1093(4) 0.0291(7) Uani 1 1 d . . . . .
H12A H 0.363247 0.402242 0.158893 0.044 Uiso 1 1 calc GR . . . .
H12B H 0.401008 0.371041 0.026292 0.044 Uiso 1 1 calc GR . . . .
H12C H 0.439638 0.459742 0.079827 0.044 Uiso 1 1 calc GR . . . .
C13 C 0.8821(3) 0.40370(19) 0.7322(3) 0.0221(6) Uani 1 1 d . . . . .
H13 H 0.911130 0.349721 0.712246 0.027 Uiso 1 1 calc R . . . .
C14 C 1.0211(4) 0.4523(2) 0.7977(4) 0.0330(8) Uani 1 1 d . . . . .
H14A H 1.070524 0.458810 0.728977 0.049 Uiso 1 1 calc GR . . . .
H14B H 1.086097 0.425035 0.880989 0.049 Uiso 1 1 calc GR . . . .
H14C H 0.995695 0.504198 0.824950 0.049 Uiso 1 1 calc GR . . . .
C15 C 0.7985(4) 0.3956(2) 0.8348(4) 0.0344(8) Uani 1 1 d . . . . .
H15A H 0.768807 0.447964 0.855930 0.052 Uiso 1 1 calc GR . . . .
H15B H 0.861414 0.370851 0.921965 0.052 Uiso 1 1 calc GR . . . .
H15C H 0.711668 0.362956 0.792180 0.052 Uiso 1 1 calc GR . . . .
Br2 Br 0.05976(6) 0.250000 0.10545(7) 0.04355(17) Uani 1 2 d S T P . .
Br3 Br 0.18151(6) 0.250000 -0.08645(5) 0.03082(14) Uani 1 2 d S T P . .
Br4 Br 0.32162(9) 0.250000 -0.25061(7) 0.05031(19) Uani 1 2 d S T P . .

loop_
_atom_site_aniso_label
_atom_site_aniso_U_11
_atom_site_aniso_U_22
_atom_site_aniso_U_33
_atom_site_aniso_U_23
_atom_site_aniso_U_13
_atom_site_aniso_U_12
Br1 0.0167(2) 0.0175(2) 0.0245(2) 0.000 0.01060(16) 0.000
S1 0.0163(4) 0.0131(4) 0.0213(5) 0.000 0.0102(4) 0.000
N1 0.0157(11) 0.0118(11) 0.0201(12) 0.0001(9) 0.0094(9) -0.0009(9)
C1 0.0140(18) 0.0105(18) 0.0208(19) 0.000 0.0099(15) 0.000
C2 0.0194(14) 0.0155(15) 0.0245(15) 0.0024(12) 0.0123(12) 0.0024(11)
C3 0.0239(15) 0.0152(14) 0.0409(19) -0.0004(13) 0.0213(14) -0.0026(12)
C4 0.0164(13) 0.0098(13) 0.0244(15) 0.0012(11) 0.0122(11) -0.0005(10)
C5 0.0164(13) 0.0140(13) 0.0252(15) -0.0002(11) 0.0125(11) -0.0021(11)
C6 0.0211(14) 0.0143(14) 0.0267(15) -0.0051(11) 0.0122(12) -0.0023(11)
C7 0.0213(14) 0.0108(13) 0.0359(17) -0.0004(12) 0.0134(13) 0.0013(11)
C8 0.0219(14) 0.0146(14) 0.0259(15) 0.0051(12) 0.0093(12) 0.0008(11)
C9 0.0165(13) 0.0153(13) 0.0233(15) 0.0021(11) 0.0107(11) -0.0018(11)
C10 0.0278(16) 0.0167(14) 0.0218(15) 0.0002(12) 0.0102(12) -0.0035(12)
C11 0.0366(19) 0.0346(19) 0.0268(17) -0.0022(15) 0.0153(15) -0.0003(15)
C12 0.0294(17) 0.0288(17) 0.0271(17) -0.0004(14) 0.0071(14) -0.0062(14)
C13 0.0225(15) 0.0184(14) 0.0251(16) -0.0006(12) 0.0079(12) -0.0004(12)
C14 0.0264(17) 0.0267(17) 0.0375(19) -0.0019(15) 0.0004(14) -0.0026(14)
C15 0.040(2) 0.041(2) 0.0242(17) 0.0064(15) 0.0133(15) 0.0008(16)
Br2 0.0294(3) 0.0606(4) 0.0364(3) 0.000 0.0060(2) 0.000
Br3 0.0304(3) 0.0247(3) 0.0291(3) 0.000 -0.0004(2) 0.000
Br4 0.0706(5) 0.0486(4) 0.0349(3) 0.000 0.0222(3) 0.000

loop_
_atom_type_symbol
_atom_type_description
_atom_type_scat_dispersion_real
_atom_type_scat_dispersion_imag
_atom_type_scat_source
C C 0.0181 0.0091 'International Tables Vol C Tables 4.2.6.8 and 6.1.1.4'
H H 0.0000 0.0000 'International Tables Vol C Tables 4.2.6.8 and 6.1.1.4'
Br Br -0.6763 1.2805 'International Tables Vol C Tables 4.2.6.8 and 6.1.1.4'
N N 0.0311 0.0180 'International Tables Vol C Tables 4.2.6.8 and 6.1.1.4'
S S 0.3331 0.5567 'International Tables Vol C Tables 4.2.6.8 and 6.1.1.4'

loop_
_exptl_crystal_face_index_h
_exptl_crystal_face_index_k
_exptl_crystal_face_index_l
_exptl_crystal_face_perp_dist
5 2 1 0.0323
0 -4 6 0.0452
-6 -4 1 0.0731
0 4 -6 0.0162
5 4 -5 0.0167
-3 9 3 0.0478
-4 -6 5 0.0443
3 -9 -3 0.0328

loop_
_geom_angle_atom_site_label_1
_geom_angle_atom_site_label_2
_geom_angle_atom_site_label_3
_geom_angle
_geom_angle_site_symmetry_1
_geom_angle_site_symmetry_3
_geom_angle_publ_flag
C1 S1 Br1 106.12(15) . . ?
C1 N1 C2 109.7(2) . . ?
C1 N1 C4 125.9(2) . . ?
C2 N1 C4 124.4(2) . . ?
N1 C1 S1 126.05(17) 4_565 . ?
N1 C1 S1 126.05(17) . . ?
N1 C1 N1 106.9(3) 4_565 . ?
N1 C2 C3 123.2(3) . . ?
C2 C2 N1 106.86(16) 4_565 . ?
C2 C2 C3 129.80(17) 4_565 . ?
C5 C4 N1 118.1(3) . . ?
C9 C4 N1 117.7(3) . . ?
C9 C4 C5 124.1(3) . . ?
C4 C5 C13 123.1(3) . . ?
C6 C5 C4 116.5(3) . . ?
C6 C5 C13 120.4(3) . . ?
C7 C6 C5 121.1(3) . . ?
C6 C7 C8 120.7(3) . . ?
C7 C8 C9 121.1(3) . . ?
C4 C9 C10 122.7(3) . . ?
C8 C9 C4 116.6(3) . . ?
C8 C9 C10 120.7(3) . . ?
C9 C10 C11 111.5(3) . . ?
C12 C10 C9 112.6(3) . . ?
C12 C10 C11 109.6(3) . . ?
C5 C13 C14 111.9(3) . . ?
C5 C13 C15 109.9(3) . . ?
C14 C13 C15 110.8(3) . . ?
Br4 Br3 Br2 174.33(3) . . ?

loop_
_geom_bond_atom_site_label_1
_geom_bond_atom_site_label_2
_geom_bond_distance
_geom_bond_site_symmetry_2
_geom_bond_publ_flag
Br1 S1 2.2484(11) . ?
S1 C1 1.723(4) . ?
N1 C1 1.351(3) . ?
N1 C2 1.379(4) . ?
N1 C4 1.456(4) . ?
C2 C2 1.371(6) 4_565 ?
C2 C3 1.487(4) . ?
C4 C5 1.401(4) . ?
C4 C9 1.399(4) . ?
C5 C6 1.396(4) . ?
C5 C13 1.518(4) . ?
C6 C7 1.383(5) . ?
C7 C8 1.383(5) . ?
C8 C9 1.395(4) . ?
C9 C10 1.528(4) . ?
C10 C11 1.530(5) . ?
C10 C12 1.521(5) . ?
C13 C14 1.531(5) . ?
C13 C15 1.533(5) . ?
Br2 Br3 2.6042(9) . ?
Br3 Br4 2.4906(9) . ?

loop_
_exptl_oxdiff_crystal_face_indexfrac_h
_exptl_oxdiff_crystal_face_indexfrac_k
_exptl_oxdiff_crystal_face_indexfrac_l
_exptl_oxdiff_crystal_face_x
_exptl_oxdiff_crystal_face_y
_exptl_oxdiff_crystal_face_z
5.4177 2.1660 1.0342 0.2133 0.8923 0.3978
0.0022 -3.8324 5.7857 0.1679 0.6988 -0.6953
-5.8619 -4.0157 1.4044 -0.1576 -0.6609 -0.7338
0.1481 3.9319 -5.8165 -0.1637 -0.6812 0.7135
4.5921 3.6169 -5.3822 -0.1817 0.0445 0.9823
-2.8735 8.8654 3.3882 0.9664 -0.2315 -0.1121
-4.0982 -5.9341 4.7985 -0.0452 0.0098 -0.9989
2.6614 -9.1998 -3.1399 -0.9708 0.2325 0.0592
